data_4077157
loop_
_publ_author_name
'Zi, Guofu'
'Li, Hung-Wing'
'Xie, Zuowei'

_publ_section_title
;
 Synthesis, Structural Characterization, and Reactivity of
 &#x2018;Carbons-Adjacent'nido- andarachno-Carborane Anions of the
 C2B10Systems and Their Metal Complexes
;
_journal_issue 24
_journal_name_full Organometallics
_journal_page_first 5415
_journal_paper_doi 10.1021/om020809f
_journal_volume 21
_journal_year 2002
_chemical_formula_sum 'C10 H18 B10'
_chemical_formula_weight 246.34
_chemical_name_systematic
; 
 ? 
;
_space_group_IT_number 14
_symmetry_cell_setting monoclinic
_symmetry_space_group_name_Hall '-P 2ybc'
_symmetry_space_group_name_H-M 'P 1 21/c 1'
_atom_sites_solution_hydrogens geom
_atom_sites_solution_primary direct
_atom_sites_solution_secondary difmap
_audit_creation_method SHELXL-97
_cell_angle_alpha 90.00
_cell_angle_beta 90.886(3)
_cell_angle_gamma 90.00
_cell_formula_units_Z 4
_cell_length_a 7.2351(9)
_cell_length_b 20.900(3)
_cell_length_c 9.3366(12)
_cell_measurement_temperature 293(2)
_cell_volume 1411.7(3)
_computing_cell_refinement 'Bruker SMART'
_computing_data_collection 'Bruker SMART'
_computing_data_reduction 'Bruker SHELXTL'
_computing_molecular_graphics 'Bruker SHELXTL'
_computing_publication_material 'Bruker SHELXTL'
_computing_structure_refinement 'SHELXL-97 (Sheldrick, 1997)'
_computing_structure_solution 'SHELXS-97 (Sheldrick, 1990)'
_diffrn_ambient_temperature 293(2)
_diffrn_measured_fraction_theta_full 0.999
_diffrn_measured_fraction_theta_max 0.999
_diffrn_measurement_device_type 'Siemens Smart CCD'
_diffrn_measurement_method 'phi and omega scans'
_diffrn_radiation_monochromator graphite
_diffrn_radiation_source 'fine-focus sealed tube'
_diffrn_radiation_type MoK\a
_diffrn_radiation_wavelength 0.71073
_diffrn_reflns_av_R_equivalents 0.0474
_diffrn_reflns_av_sigmaI/netI 0.0611
_diffrn_reflns_limit_h_max 8
_diffrn_reflns_limit_h_min -8
_diffrn_reflns_limit_k_max 25
_diffrn_reflns_limit_k_min -25
_diffrn_reflns_limit_l_max 11
_diffrn_reflns_limit_l_min -6
_diffrn_reflns_number 8180
_diffrn_reflns_theta_full 25.99
_diffrn_reflns_theta_max 25.99
_diffrn_reflns_theta_min 1.95
_exptl_absorpt_coefficient_mu 0.054
_exptl_absorpt_correction_T_max 1.0000
_exptl_absorpt_correction_T_min 0.6828
_exptl_absorpt_correction_type SADABS
_exptl_crystal_colour colorless
_exptl_crystal_density_diffrn 1.159
_exptl_crystal_density_method 'not measured'
_exptl_crystal_description prism
_exptl_crystal_F_000 512
_exptl_crystal_size_max 0.56
_exptl_crystal_size_mid 0.32
_exptl_crystal_size_min 0.30
_refine_diff_density_max 0.185
_refine_diff_density_min -0.205
_refine_diff_density_rms 0.041
_refine_ls_extinction_method none
_refine_ls_goodness_of_fit_ref 1.052
_refine_ls_hydrogen_treatment mixed
_refine_ls_matrix_type full
_refine_ls_number_parameters 221
_refine_ls_number_reflns 2773
_refine_ls_number_restraints 0
_refine_ls_restrained_S_all 1.052
_refine_ls_R_factor_all 0.1150
_refine_ls_R_factor_gt 0.0572
_refine_ls_shift/su_max 0.000
_refine_ls_shift/su_mean 0.000
_refine_ls_structure_factor_coef Fsqd
_refine_ls_weighting_details 'calc w=1/[\s^2^(Fo^2^)+(0.0846P)^2^+0.0000P] where P=(Fo^2^+2Fc^2^)/3'
_refine_ls_weighting_scheme calc
_refine_ls_wR_factor_gt 0.1403
_refine_ls_wR_factor_ref 0.1770
_reflns_number_gt 1490
_reflns_number_total 2773
_reflns_threshold_expression >2sigma(I)
_cod_data_source_file om020809f.cif
_cod_data_source_block 1
_cod_original_sg_symbol_H-M P2(1)/c
_cod_database_code 4077157

loop_
_symmetry_equiv_pos_as_xyz
'x, y, z'
'-x, y+1/2, -z+1/2'
'-x, -y, -z'
'x, -y-1/2, z-1/2'

loop_
_atom_site_label
_atom_site_type_symbol
_atom_site_fract_x
_atom_site_fract_y
_atom_site_fract_z
_atom_site_U_iso_or_equiv
_atom_site_adp_type
_atom_site_occupancy
_atom_site_symmetry_multiplicity
_atom_site_calc_flag
_atom_site_refinement_flags
C1 C 0.3048(3) 0.66024(10) 0.3342(2) 0.0364(6) Uani 1 1 d .
C2 C 0.1969(3) 0.60251(10) 0.4188(2) 0.0377(6) Uani 1 1 d .
C3 C 0.4375(3) 0.70139(12) 0.4219(3) 0.0491(7) Uani 1 1 d .
H3A H 0.5431 0.7114 0.3633 0.059 Uiso 1 1 calc R
H3B H 0.3762 0.7414 0.4439 0.059 Uiso 1 1 calc R
C5 C 0.6708(3) 0.69628(12) 0.6187(3) 0.0501(7) Uani 1 1 d .
H5A H 0.7333 0.7285 0.5709 0.060 Uiso 1 1 calc R
C6 C 0.7419(4) 0.67337(14) 0.7460(3) 0.0608(8) Uani 1 1 d .
H6A H 0.8504 0.6906 0.7843 0.073 Uiso 1 1 calc R
C7 C 0.6525(4) 0.62506(14) 0.8164(3) 0.0619(8) Uani 1 1 d .
H7A H 0.7007 0.6090 0.9021 0.074 Uiso 1 1 calc R
C8 C 0.4908(4) 0.60053(12) 0.7592(3) 0.0520(7) Uani 1 1 d .
H8A H 0.4306 0.5678 0.8071 0.062 Uiso 1 1 calc R
C9 C 0.4157(3) 0.62369(11) 0.6314(2) 0.0415(6) Uani 1 1 d .
C4 C 0.5068(3) 0.67219(11) 0.5598(2) 0.0400(6) Uani 1 1 d .
C10 C 0.2357(3) 0.59500(13) 0.5772(3) 0.0512(7) Uani 1 1 d .
H10A H 0.2359 0.5497 0.5999 0.061 Uiso 1 1 calc R
H10B H 0.1351 0.6145 0.6290 0.061 Uiso 1 1 calc R
B3 B 0.3689(4) 0.58241(13) 0.3018(3) 0.0433(7) Uani 1 1 d .
H3 H 0.498(3) 0.5668(10) 0.350(2) 0.048(6) Uiso 1 1 d .
B4 B 0.3498(4) 0.63906(14) 0.1629(3) 0.0460(7) Uani 1 1 d .
H4 H 0.477(3) 0.6570(11) 0.119(2) 0.056(7) Uiso 1 1 d .
B5 B 0.1683(4) 0.69204(15) 0.2028(3) 0.0485(8) Uani 1 1 d .
H5 H 0.179(3) 0.7427(11) 0.184(2) 0.047(6) Uiso 1 1 d .
B6 B 0.0737(4) 0.66923(14) 0.3666(3) 0.0466(8) Uani 1 1 d .
H6 H 0.041(3) 0.7010(10) 0.448(2) 0.042(6) Uiso 1 1 d .
B7 B 0.1620(4) 0.53861(14) 0.3077(3) 0.0477(8) Uani 1 1 d .
H7 H 0.168(3) 0.4925(11) 0.358(2) 0.056(7) Uiso 1 1 d .
B8 B 0.2569(4) 0.56120(15) 0.1422(4) 0.0525(8) Uani 1 1 d .
H8 H 0.318(3) 0.5246(13) 0.068(3) 0.082(8) Uiso 1 1 d .
B9 B 0.1307(4) 0.62928(15) 0.0794(4) 0.0553(8) Uani 1 1 d .
H9 H 0.104(3) 0.6383(11) -0.038(3) 0.074(8) Uiso 1 1 d .
B10 B -0.0392(4) 0.64837(16) 0.2081(4) 0.0572(9) Uani 1 1 d .
H10 H -0.176(3) 0.6707(11) 0.181(3) 0.071(8) Uiso 1 1 d .
B11 B -0.0201(4) 0.59191(14) 0.3480(4) 0.0492(8) Uani 1 1 d .
H11 H -0.124(3) 0.5782(10) 0.422(2) 0.051(7) Uiso 1 1 d .
B12 B 0.0138(4) 0.56730(16) 0.1700(4) 0.0572(9) Uani 1 1 d .
H12 H -0.088(3) 0.5350(11) 0.125(2) 0.056(7) Uiso 1 1 d .

loop_
_atom_site_aniso_label
_atom_site_aniso_U_11
_atom_site_aniso_U_22
_atom_site_aniso_U_33
_atom_site_aniso_U_23
_atom_site_aniso_U_13
_atom_site_aniso_U_12
C1 0.0361(12) 0.0361(12) 0.0371(14) 0.0037(10) 0.0028(10) -0.0049(9)
C2 0.0360(12) 0.0379(12) 0.0390(15) 0.0049(11) -0.0014(10) -0.0074(10)
C3 0.0520(15) 0.0502(15) 0.0452(16) 0.0002(12) 0.0029(12) -0.0186(12)
C5 0.0383(13) 0.0542(16) 0.0579(18) -0.0135(14) 0.0037(12) -0.0031(11)
C6 0.0489(16) 0.0664(19) 0.067(2) -0.0228(16) -0.0163(14) 0.0065(14)
C7 0.0619(18) 0.0693(19) 0.0540(19) -0.0115(16) -0.0187(15) 0.0170(15)
C8 0.0594(17) 0.0537(16) 0.0430(16) 0.0027(13) -0.0010(13) 0.0076(13)
C9 0.0399(13) 0.0476(14) 0.0369(15) -0.0038(12) 0.0036(11) 0.0003(11)
C4 0.0375(12) 0.0440(13) 0.0385(14) -0.0068(11) 0.0019(10) -0.0005(10)
C10 0.0515(16) 0.0607(17) 0.0415(16) 0.0078(13) 0.0013(12) -0.0144(12)
B3 0.0374(15) 0.0423(16) 0.0502(19) 0.0024(14) 0.0012(13) 0.0028(12)
B4 0.0428(16) 0.0537(18) 0.0417(18) -0.0010(15) 0.0039(13) -0.0006(13)
B5 0.0491(17) 0.0466(17) 0.0497(19) 0.0083(15) -0.0064(14) 0.0028(13)
B6 0.0406(16) 0.0446(17) 0.055(2) -0.0023(15) 0.0095(14) 0.0047(13)
B7 0.0494(17) 0.0379(16) 0.056(2) -0.0014(15) -0.0028(14) -0.0052(13)
B8 0.0555(19) 0.0518(19) 0.050(2) -0.0081(15) -0.0011(15) 0.0005(14)
B9 0.0539(19) 0.066(2) 0.046(2) 0.0030(17) -0.0101(15) 0.0018(15)
B10 0.0367(16) 0.065(2) 0.070(2) 0.0072(18) -0.0077(15) 0.0067(14)
B11 0.0343(15) 0.0537(18) 0.060(2) -0.0004(16) 0.0007(14) -0.0110(13)
B12 0.0520(19) 0.059(2) 0.061(2) -0.0064(17) -0.0114(16) -0.0101(15)

loop_
_atom_type_symbol
_atom_type_description
_atom_type_scat_dispersion_real
_atom_type_scat_dispersion_imag
_atom_type_scat_source
C C 0.0033 0.0016 'International Tables Vol C Tables 4.2.6.8 and 6.1.1.4'
H H 0.0000 0.0000 'International Tables Vol C Tables 4.2.6.8 and 6.1.1.4'
B B 0.0013 0.0007 'International Tables Vol C Tables 4.2.6.8 and 6.1.1.4'

loop_
_geom_angle_atom_site_label_1
_geom_angle_atom_site_label_2
_geom_angle_atom_site_label_3
_geom_angle
C3 C1 C2 117.21(18)
C3 C1 B4 121.79(19)
C2 C1 B4 111.14(18)
C3 C1 B5 121.6(2)
C2 C1 B5 111.01(17)
B4 C1 B5 62.56(16)
C3 C1 B6 116.9(2)
C2 C1 B6 61.59(14)
B4 C1 B6 113.41(18)
B5 C1 B6 61.76(16)
C3 C1 B3 117.43(19)
C2 C1 B3 61.46(14)
B4 C1 B3 62.00(16)
B5 C1 B3 113.46(19)
B6 C1 B3 113.64(18)
C10 C2 C1 117.64(18)
C10 C2 B7 122.5(2)
C1 C2 B7 110.41(18)
C10 C2 B11 121.5(2)
C1 C2 B11 110.45(18)
B7 C2 B11 62.42(16)
C10 C2 B6 116.7(2)
C1 C2 B6 61.16(14)
B7 C2 B6 113.00(19)
B11 C2 B6 61.77(16)
C10 C2 B3 118.12(19)
C1 C2 B3 61.39(14)
B7 C2 B3 61.63(16)
B11 C2 B3 113.1(2)
B6 C2 B3 113.24(19)
C4 C3 C1 115.5(2)
C6 C5 C4 121.4(3)
C7 C6 C5 119.9(3)
C6 C7 C8 119.4(3)
C7 C8 C9 121.5(3)
C4 C9 C8 119.1(2)
C4 C9 C10 122.8(2)
C8 C9 C10 118.2(2)
C9 C4 C5 118.8(2)
C9 C4 C3 123.7(2)
C5 C4 C3 117.5(2)
C2 C10 C9 115.63(19)
C1 B3 C2 57.15(13)
C1 B3 B8 105.6(2)
C2 B3 B8 105.9(2)
C1 B3 B7 104.79(19)
C2 B3 B7 58.81(15)
B8 B3 B7 60.59(17)
C1 B3 B4 58.34(15)
C2 B3 B4 104.75(19)
B8 B3 B4 60.74(17)
B7 B3 B4 108.5(2)
C1 B4 B3 59.65(15)
C1 B4 B5 58.78(15)
B3 B4 B5 108.5(2)
C1 B4 B9 105.2(2)
B3 B4 B9 107.9(2)
B5 B4 B9 59.98(17)
C1 B4 B8 105.3(2)
B3 B4 B8 59.13(17)
B5 B4 B8 108.5(2)
B9 B4 B8 60.59(17)
C1 B5 B6 59.56(15)
C1 B5 B10 105.3(2)
B6 B5 B10 59.25(18)
C1 B5 B4 58.67(15)
B6 B5 B4 108.4(2)
B10 B5 B4 108.6(2)
C1 B5 B9 105.2(2)
B6 B5 B9 108.0(2)
B10 B5 B9 60.62(18)
B4 B5 B9 60.17(17)
C1 B6 C2 57.25(13)
C1 B6 B10 105.6(2)
C2 B6 B10 105.8(2)
C1 B6 B5 58.68(15)
C2 B6 B5 105.1(2)
B10 B6 B5 60.57(17)
C1 B6 B11 104.92(19)
C2 B6 B11 58.76(15)
B10 B6 B11 60.62(18)
B5 B6 B11 108.6(2)
C2 B7 B3 59.56(15)
C2 B7 B8 105.5(2)
B3 B7 B8 59.30(17)
C2 B7 B12 105.0(2)
B3 B7 B12 107.9(2)
B8 B7 B12 60.78(18)
C2 B7 B11 58.81(15)
B3 B7 B11 108.4(2)
B8 B7 B11 108.6(2)
B12 B7 B11 59.71(18)
B3 B8 B7 60.11(17)
B3 B8 B4 60.13(17)
B7 B8 B4 107.6(2)
B3 B8 B9 107.9(2)
B7 B8 B9 107.3(2)
B4 B8 B9 59.65(17)
B3 B8 B12 107.7(2)
B7 B8 B12 59.65(18)
B4 B8 B12 107.0(2)
B9 B8 B12 59.42(18)
B5 B9 B4 59.85(16)
B5 B9 B12 107.6(2)
B4 B9 B12 107.8(2)
B5 B9 B10 59.50(18)
B4 B9 B10 107.5(2)
B12 B9 B10 60.03(19)
B5 B9 B8 107.7(2)
B4 B9 B8 59.76(17)
B12 B9 B8 60.32(18)
B10 B9 B8 108.2(2)
B6 B10 B5 60.18(17)
B6 B10 B11 60.40(17)
B5 B10 B11 108.1(2)
B6 B10 B12 108.1(2)
B5 B10 B12 107.6(2)
B11 B10 B12 59.66(19)
B6 B10 B9 108.2(2)
B5 B10 B9 59.88(18)
B11 B10 B9 107.7(2)
B12 B10 B9 59.75(19)
C2 B11 B12 105.2(2)
C2 B11 B6 59.48(14)
B12 B11 B6 107.6(2)
C2 B11 B10 105.11(19)
B12 B11 B10 60.47(19)
B6 B11 B10 58.98(18)
C2 B11 B7 58.78(15)
B12 B11 B7 60.03(18)
B6 B11 B7 108.18(19)
B10 B11 B7 108.3(2)
B11 B12 B7 60.26(17)
B11 B12 B9 108.2(2)
B7 B12 B9 107.9(2)
B11 B12 B10 59.87(18)
B7 B12 B10 108.0(2)
B9 B12 B10 60.22(18)
B11 B12 B8 108.0(2)
B7 B12 B8 59.57(17)
B9 B12 B8 60.26(18)
B10 B12 B8 108.3(2)

loop_
_geom_bond_atom_site_label_1
_geom_bond_atom_site_label_2
_geom_bond_distance
C1 C3 1.519(3)
C1 C2 1.646(3)
C1 B4 1.696(4)
C1 B5 1.698(3)
C1 B6 1.714(3)
C1 B3 1.720(3)
C2 C10 1.509(3)
C2 B7 1.708(4)
C2 B11 1.708(3)
C2 B6 1.721(4)
C2 B3 1.721(4)
C3 C4 1.504(3)
C5 C6 1.373(3)
C5 C4 1.394(3)
C6 C7 1.372(4)
C7 C8 1.378(3)
C8 C9 1.390(3)
C9 C4 1.387(3)
C9 C10 1.513(3)
B3 B8 1.742(4)
B3 B7 1.756(4)
B3 B4 1.760(4)
B4 B5 1.762(4)
B4 B9 1.768(4)
B4 B8 1.770(4)
B5 B6 1.751(4)
B5 B10 1.758(4)
B5 B9 1.765(4)
B6 B10 1.735(4)
B6 B11 1.760(4)
B7 B8 1.765(5)
B7 B12 1.766(4)
B7 B11 1.770(4)
B8 B9 1.785(4)
B8 B12 1.786(4)
B9 B12 1.770(5)
B9 B10 1.778(5)
B10 B11 1.764(5)
B10 B12 1.775(5)
B11 B12 1.760(5)
